data_2212388
loop_
_publ_author_name
'Huang, Wei-Hao'
'Zavalij, Peter Y.'
'Isaacs, Lyle'

_publ_section_title
;
 Cucurbit[6]uril <i>p</i>-phenylenediammonium diiodide decahydrate
 inclusion complex
;
_journal_coeditor_code TK2125
_journal_issue 2
_journal_name_full 'Acta Crystallographica Section E'
_journal_page_first o1060
_journal_page_last o1062
_journal_paper_doi 10.1107/S160053680700387X
_journal_volume 63
_journal_year 2007
_chemical_formula_iupac 'C6 H10 N2 2+, 2I -, C36 H36 N24 O12, 10H2 O'
_chemical_formula_moiety 'C6 H10 N2 2+, 2(I -), C36 H36 N24 O12, 10H2 O'
_chemical_formula_sum 'C42 H66 I2 N26 O22'
_chemical_formula_weight 1541.01
_chemical_name_common 'CB6 diamine diiodine decahydrate'
_chemical_name_systematic
;
Cucurbit[6]uril p-phenylenediammonium diiodide decahydrate
;
_space_group_IT_number 14
_symmetry_cell_setting monoclinic
_symmetry_space_group_name_Hall '-P 2yn'
_symmetry_space_group_name_H-M 'P 1 21/n 1'
_atom_sites_solution_hydrogens geom
_atom_sites_solution_primary direct
_atom_sites_solution_secondary difmap
_audit_creation_method 'SHELXL-97 & ZCIF'
_cell_angle_alpha 90
_cell_angle_beta 90.447(4)
_cell_angle_gamma 90
_cell_formula_units_Z 2
_cell_length_a 11.854(3)
_cell_length_b 15.460(4)
_cell_length_c 15.279(4)
_cell_measurement_reflns_used 6948
_cell_measurement_temperature 223(2)
_cell_measurement_theta_max 28.3
_cell_measurement_theta_min 2.1
_cell_volume 2800.0(13)
_computing_cell_refinement 'SAINT (Bruker, 1999)'
_computing_data_collection 'SMART (Bruker, 1999)'
_computing_data_reduction SAINT
_computing_molecular_graphics 'XSHELL (Bruker, 1999)'
_computing_publication_material SHELXL97
_computing_structure_refinement 'SHELXL97 (Sheldrick, 1997)'
_computing_structure_solution 'SHELXS97 (Sheldrick, 1997)'
_diffrn_ambient_temperature 223(2)
_diffrn_detector_area_resol_mean 8.33
_diffrn_measured_fraction_theta_full 0.998
_diffrn_measured_fraction_theta_max 0.998
_diffrn_measurement_device_type three-circle
_diffrn_measurement_method '\w and \f'
_diffrn_radiation_monochromator graphite
_diffrn_radiation_source 'fine-focus sealed tube'
_diffrn_radiation_type MoK\a
_diffrn_radiation_wavelength 0.71073
_diffrn_reflns_av_R_equivalents 0.021
_diffrn_reflns_av_sigmaI/netI 0.014
_diffrn_reflns_limit_h_max 15
_diffrn_reflns_limit_h_min -15
_diffrn_reflns_limit_k_max 19
_diffrn_reflns_limit_k_min -20
_diffrn_reflns_limit_l_max 19
_diffrn_reflns_limit_l_min -19
_diffrn_reflns_number 31829
_diffrn_reflns_theta_full 27.5
_diffrn_reflns_theta_max 27.5
_diffrn_reflns_theta_min 2.5
_diffrn_standards_decay_% -0.1
_exptl_absorpt_coefficient_mu 1.229
_exptl_absorpt_correction_T_max 0.773
_exptl_absorpt_correction_T_min 0.720
_exptl_absorpt_correction_type multi-scan
_exptl_absorpt_process_details '(SADABS; Sheldrick, 1996)'
_exptl_crystal_colour yellow
_exptl_crystal_density_diffrn 1.828
_exptl_crystal_description prism
_exptl_crystal_F_000 1564
_exptl_crystal_size_max 0.32
_exptl_crystal_size_mid 0.23
_exptl_crystal_size_min 0.21
_refine_diff_density_max 0.83
_refine_diff_density_min -0.94
_refine_ls_extinction_method none
_refine_ls_goodness_of_fit_ref 1.00
_refine_ls_hydrogen_treatment mixed
_refine_ls_matrix_type full
_refine_ls_number_parameters 446
_refine_ls_number_reflns 6417
_refine_ls_number_restraints 18
_refine_ls_restrained_S_all 1.00
_refine_ls_R_factor_all 0.039
_refine_ls_R_factor_gt 0.035
_refine_ls_shift/su_max 0.000
_refine_ls_shift/su_mean 0.000
_refine_ls_structure_factor_coef Fsqd
_refine_ls_weighting_details 'w=1/[\s^2^(Fo^2^)+(0.02P)^2^+9.444P], P=(max(Fo^2^,0)+2Fc^2^)/3'
_refine_ls_weighting_scheme calc
_refine_ls_wR_factor_gt 0.083
_refine_ls_wR_factor_ref 0.085
_reflns_number_gt 5677
_reflns_number_total 6417
_reflns_threshold_expression I>2\s(I)
_cod_data_source_file tk2125.cif
_cod_data_source_block I
_cod_depositor_comments
;
The following automatic conversions were performed:
'_symmetry_cell_setting' value 'Monoclinic' changed to 'monoclinic'
according to '/home/saulius/struct/CIF-dictionaries/cif_core.dic'
dictionary named 'cif_core.dic' version 2.4.1 from 2010-06-29.

Automatic conversion script
Id: cif_fix_enum 1527 2010-12-29 10:47:43Z saulius 

The following automatic conversions were performed:

'_symmetry_cell_setting' value 'Monoclinic' changed to 'monoclinic'
according to /home/saulius/struct/CIF-dictionaries/cif_core.dic
dictionary named 'cif_core.dic' version 2.4.1 from 2010-06-29.

Automatic conversion script
Id: cif_fix_values 1715 2011-07-08 13:25:40Z adriana 
;
_cod_original_cell_volume 2800.1(11)
_cod_original_sg_symbol_H-M 'P 21/n'
_cod_database_code 2212388
_cod_database_fobs_code 2212388

loop_
_symmetry_equiv_pos_as_xyz
'x, y, z'
'-x+1/2, y+1/2, -z+1/2'
'-x, -y, -z'
'x-1/2, -y-1/2, z-1/2'

loop_
_atom_site_type_symbol
_atom_site_label
_atom_site_fract_x
_atom_site_fract_y
_atom_site_fract_z
_atom_site_U_iso_or_equiv
_atom_site_adp_type
_atom_site_calc_flag
_atom_site_refinement_flags
_atom_site_occupancy
I I1 0.228768(18) 0.501545(13) 0.000747(13) 0.03403(7) Uani d . 1
N N1 0.7229(2) 0.54985(17) 0.45318(17) 0.0317(5) Uani d . 1
H H1A 0.7585 0.5723 0.5002 0.048 Uiso calc R 1
H H1B 0.7193 0.5899 0.4105 0.048 Uiso calc R 1
H H1C 0.7611 0.5034 0.4340 0.048 Uiso calc R 1
C C1 0.6081(2) 0.52380(18) 0.47751(19) 0.0260(5) Uani d . 1
C C2 0.5707(3) 0.5390(2) 0.5604(2) 0.0385(7) Uani d . 1
H H2 0.6186 0.5652 0.6020 0.046 Uiso calc R 1
C C3 0.4618(3) 0.5155(3) 0.5830(2) 0.0436(8) Uani d . 1
H H3 0.4356 0.5265 0.6398 0.052 Uiso calc R 1
N N10 0.43844(19) 0.38962(15) 0.18776(16) 0.0269(5) Uani d . 1
C C11 0.5250(2) 0.44380(17) 0.15035(18) 0.0240(5) Uani d . 1
H H11 0.5408 0.4278 0.0889 0.029 Uiso calc R 1
N N12 0.62852(18) 0.45090(14) 0.20237(15) 0.0227(4) Uani d . 1
C C13 0.3508(2) 0.43690(18) 0.22087(17) 0.0248(5) Uani d . 1
O O13 0.26468(16) 0.40702(13) 0.25198(14) 0.0312(4) Uani d D 1
C C14 0.6547(2) 0.53503(18) 0.22118(17) 0.0243(5) Uani d . 1
O O14 0.74200(16) 0.56062(14) 0.25574(14) 0.0313(4) Uani d D 1
N N15 0.37653(18) 0.52329(15) 0.21319(15) 0.0236(4) Uani d . 1
C C16 0.4742(2) 0.53624(17) 0.15719(18) 0.0236(5) Uani d . 1
H H16 0.4522 0.5594 0.0991 0.028 Uiso calc R 1
N N17 0.56535(18) 0.58571(15) 0.19654(16) 0.0257(5) Uani d . 1
C C18 0.2893(2) 0.58831(18) 0.22567(19) 0.0266(5) Uani d . 1
H H18A 0.2829 0.6233 0.1724 0.032 Uiso calc R 1
H H18B 0.2169 0.5591 0.2344 0.032 Uiso calc R 1
C C19 0.5619(2) 0.67727(18) 0.21462(19) 0.0273(6) Uani d . 1
H H19A 0.5261 0.7066 0.1648 0.033 Uiso calc R 1
H H19B 0.6395 0.6987 0.2195 0.033 Uiso calc R 1
N N20 0.31094(19) 0.64486(15) 0.29920(15) 0.0254(5) Uani d . 1
C C21 0.3830(2) 0.72033(17) 0.29345(17) 0.0232(5) Uani d . 1
H H21 0.3613 0.7580 0.2437 0.028 Uiso calc R 1
N N22 0.50201(18) 0.70065(15) 0.29340(16) 0.0259(5) Uani d . 1
C C23 0.2517(2) 0.64159(18) 0.37562(18) 0.0251(5) Uani d . 1
O O23 0.18261(17) 0.58696(14) 0.39595(14) 0.0338(5) Uani d . 1
C C24 0.5557(2) 0.72665(16) 0.36901(19) 0.0251(5) Uani d . 1
O O24 0.65678(16) 0.72046(13) 0.38415(14) 0.0313(4) Uani d . 1
N N25 0.28132(19) 0.71299(15) 0.42437(15) 0.0253(5) Uani d . 1
C C26 0.3654(2) 0.76587(17) 0.38254(17) 0.0231(5) Uani d . 1
H H26 0.3400 0.8259 0.3738 0.028 Uiso d . 1
N N27 0.47668(19) 0.76124(15) 0.42382(15) 0.0257(5) Uani d . 1
C C28 0.2190(2) 0.7404(2) 0.50036(17) 0.0270(6) Uani d . 1
H H28A 0.1471 0.7091 0.5015 0.032 Uiso calc R 1
H H28B 0.2020 0.8021 0.4947 0.032 Uiso calc R 1
C C29 0.5059(2) 0.81238(18) 0.50042(18) 0.0267(5) Uani d . 1
H H29A 0.5877 0.8216 0.5012 0.032 Uiso calc R 1
H H29B 0.4698 0.8692 0.4950 0.032 Uiso calc R 1
N N30 0.27749(19) 0.72627(16) 0.58276(15) 0.0266(5) Uani d . 1
C C31 0.3614(2) 0.78389(17) 0.62051(18) 0.0250(5) Uani d . 1
H H31 0.3360 0.8449 0.6200 0.030 Uiso calc R 1
N N32 0.47334(19) 0.77415(16) 0.58318(16) 0.0273(5) Uani d . 1
C C33 0.2493(2) 0.66074(18) 0.63801(17) 0.0246(5) Uani d . 1
O O33 0.18299(16) 0.60210(14) 0.62093(13) 0.0305(4) Uani d . 1
C C34 0.5516(2) 0.75020(17) 0.64527(19) 0.0264(5) Uani d . 1
O O34 0.65351(16) 0.74796(14) 0.63445(15) 0.0336(5) Uani d . 1
N N35 0.30454(19) 0.67265(15) 0.71586(15) 0.0253(5) Uani d . 1
C C36 0.3766(2) 0.74857(17) 0.71570(18) 0.0252(5) Uani d . 1
H H36 0.3534 0.7915 0.7602 0.030 Uiso calc R 1
N N37 0.49631(19) 0.72989(16) 0.72072(16) 0.0270(5) Uani d . 1
C C38 0.2883(2) 0.61760(18) 0.79139(17) 0.0251(5) Uani d . 1
H H38A 0.2128 0.5918 0.7882 0.030 Uiso calc R 1
H H38B 0.2921 0.6530 0.8445 0.030 Uiso calc R 1
C C39 0.5539(2) 0.70307(18) 0.80061(19) 0.0284(6) Uani d . 1
H H39A 0.6303 0.7272 0.8006 0.034 Uiso calc R 1
H H39B 0.5141 0.7277 0.8508 0.034 Uiso calc R 1
O O1W 0.1706(2) 0.3561(2) 0.41969(18) 0.0523(7) Uani d D 1
H H11W 0.117(3) 0.387(3) 0.401(3) 0.078 Uiso d D 1
H H12W 0.215(3) 0.350(3) 0.3784(19) 0.078 Uiso d D 1
O O2W 0.9822(3) 0.6077(2) 0.7085(3) 0.0659(8) Uani d D 1
H H21W 0.974(5) 0.563(2) 0.740(3) 0.099 Uiso d D 1
H H22W 1.040(3) 0.595(3) 0.680(3) 0.099 Uiso d D 1
O O3W 0.9051(3) 0.7979(2) 0.5053(2) 0.0649(8) Uani d D 1
H H31W 0.889(4) 0.7463(11) 0.513(4) 0.097 Uiso d D 1
H H32W 0.845(2) 0.825(3) 0.510(4) 0.097 Uiso d D 1
O O4W 0.9412(3) 0.5969(2) 0.3665(3) 0.0714(9) Uani d D 1
H H41W 0.938(3) 0.577(4) 0.3149(17) 0.107 Uiso d D 1
H H42W 1.004(2) 0.578(3) 0.383(3) 0.107 Uiso d D 1
O O5W 0.0048(3) 0.5178(3) 0.1569(2) 0.0763(10) Uani d D 1
H H51W 0.062(3) 0.513(4) 0.126(3) 0.114 Uiso d D 1
H H52W -0.047(3) 0.501(4) 0.123(3) 0.114 Uiso d D 1

loop_
_atom_site_aniso_label
_atom_site_aniso_U_11
_atom_site_aniso_U_22
_atom_site_aniso_U_33
_atom_site_aniso_U_12
_atom_site_aniso_U_13
_atom_site_aniso_U_23
I1 0.03898(12) 0.03138(11) 0.03170(11) -0.00423(8) -0.00214(8) -0.00152(8)
N1 0.0281(12) 0.0362(14) 0.0310(13) -0.0045(10) 0.0022(10) -0.0022(11)
C1 0.0228(12) 0.0241(13) 0.0313(14) -0.0007(10) 0.0009(10) 0.0026(11)
C2 0.0353(16) 0.052(2) 0.0285(15) -0.0137(14) -0.0035(12) -0.0086(14)
C3 0.0395(18) 0.067(2) 0.0244(14) -0.0121(16) 0.0057(13) -0.0117(15)
N10 0.0233(11) 0.0217(11) 0.0357(13) 0.0000(9) -0.0039(9) 0.0018(9)
C11 0.0236(12) 0.0247(13) 0.0237(12) 0.0018(10) -0.0041(10) -0.0011(10)
N12 0.0203(10) 0.0227(11) 0.0252(11) 0.0028(8) -0.0018(8) -0.0009(9)
C13 0.0238(12) 0.0255(13) 0.0250(13) -0.0010(10) -0.0070(10) 0.0013(10)
O13 0.0242(10) 0.0303(11) 0.0391(11) -0.0048(8) -0.0024(8) 0.0043(9)
C14 0.0221(12) 0.0264(13) 0.0246(13) -0.0006(10) 0.0038(10) -0.0006(10)
O14 0.0223(9) 0.0318(11) 0.0398(11) -0.0024(8) -0.0034(8) -0.0033(9)
N15 0.0198(10) 0.0236(11) 0.0276(11) 0.0008(8) -0.0002(8) 0.0005(9)
C16 0.0221(12) 0.0236(13) 0.0250(13) 0.0011(10) -0.0013(10) 0.0021(10)
N17 0.0204(10) 0.0222(11) 0.0345(12) 0.0000(8) 0.0001(9) -0.0020(9)
C18 0.0214(12) 0.0270(13) 0.0314(14) 0.0017(10) -0.0045(10) -0.0037(11)
C19 0.0265(13) 0.0225(13) 0.0331(14) -0.0030(10) 0.0066(11) 0.0020(11)
N20 0.0252(11) 0.0240(11) 0.0268(11) -0.0034(9) 0.0016(9) -0.0029(9)
C21 0.0231(12) 0.0215(12) 0.0251(13) 0.0016(10) -0.0002(10) 0.0022(10)
N22 0.0203(10) 0.0264(11) 0.0309(12) 0.0009(9) 0.0020(9) -0.0016(9)
C23 0.0209(12) 0.0266(13) 0.0278(13) 0.0034(10) -0.0025(10) 0.0022(11)
O23 0.0280(10) 0.0343(11) 0.0390(12) -0.0075(9) 0.0048(9) 0.0006(9)
C24 0.0246(13) 0.0164(11) 0.0345(14) -0.0020(9) 0.0010(10) 0.0034(10)
O24 0.0206(9) 0.0299(10) 0.0435(12) -0.0017(8) -0.0013(8) -0.0002(9)
N25 0.0227(11) 0.0295(12) 0.0236(11) -0.0022(9) 0.0023(8) -0.0014(9)
C26 0.0225(12) 0.0203(12) 0.0264(13) 0.0024(9) -0.0016(10) 0.0017(10)
N27 0.0208(10) 0.0267(12) 0.0296(12) 0.0011(9) -0.0035(9) -0.0019(9)
C28 0.0221(12) 0.0354(15) 0.0234(13) 0.0043(11) -0.0019(10) 0.0007(11)
C29 0.0259(13) 0.0228(13) 0.0314(14) -0.0037(10) -0.0018(11) 0.0006(11)
N30 0.0241(11) 0.0321(12) 0.0235(11) -0.0016(9) -0.0036(9) 0.0031(9)
C31 0.0235(12) 0.0221(12) 0.0294(13) 0.0025(10) -0.0030(10) 0.0010(10)
N32 0.0208(11) 0.0311(12) 0.0298(12) -0.0006(9) -0.0028(9) 0.0047(10)
C33 0.0216(12) 0.0279(13) 0.0242(13) 0.0043(10) 0.0008(10) 0.0005(10)
O33 0.0256(10) 0.0347(11) 0.0312(10) -0.0058(8) -0.0014(8) -0.0009(9)
C34 0.0258(13) 0.0183(12) 0.0351(15) -0.0009(10) -0.0065(11) -0.0001(11)
O34 0.0214(9) 0.0331(11) 0.0463(12) -0.0022(8) -0.0050(8) 0.0062(9)
N35 0.0271(11) 0.0256(11) 0.0231(11) -0.0011(9) -0.0032(9) 0.0021(9)
C36 0.0256(13) 0.0216(12) 0.0283(13) 0.0040(10) -0.0033(10) -0.0011(10)
N37 0.0233(11) 0.0292(12) 0.0285(12) 0.0021(9) -0.0062(9) 0.0029(10)
C38 0.0236(12) 0.0273(13) 0.0245(13) 0.0058(10) 0.0021(10) 0.0022(10)
C39 0.0318(14) 0.0215(13) 0.0318(14) -0.0015(11) -0.0114(11) -0.0027(11)
O1W 0.0501(15) 0.0591(17) 0.0479(15) -0.0156(13) 0.0070(12) -0.0083(13)
O2W 0.0457(16) 0.063(2) 0.089(2) 0.0026(14) 0.0166(15) 0.0045(17)
O3W 0.069(2) 0.0525(17) 0.074(2) -0.0078(15) 0.0012(17) 0.0040(16)
O4W 0.0493(17) 0.074(2) 0.091(2) -0.0027(16) -0.0110(16) 0.0022(19)
O5W 0.0505(18) 0.114(3) 0.064(2) -0.001(2) -0.0051(15) 0.018(2)

loop_
_atom_type_symbol
_atom_type_description
_atom_type_scat_dispersion_real
_atom_type_scat_dispersion_imag
_atom_type_scat_source
C C 0.0033 0.0016 'International Tables Vol C Tables 4.2.6.8 and 6.1.1.4'
H H 0.0000 0.0000 'International Tables Vol C Tables 4.2.6.8 and 6.1.1.4'
N N 0.0061 0.0033 'International Tables Vol C Tables 4.2.6.8 and 6.1.1.4'
O O 0.0106 0.0060 'International Tables Vol C Tables 4.2.6.8 and 6.1.1.4'
I I -0.4742 1.8119 'International Tables Vol C Tables 4.2.6.8 and 6.1.1.4'

loop_
_geom_angle_atom_site_label_1
_geom_angle_atom_site_label_2
_geom_angle_atom_site_label_3
_geom_angle_site_symmetry_1
_geom_angle_site_symmetry_3
_geom_angle
C1 N1 H1A . . 109.5
C1 N1 H1B . . 109.5
H1A N1 H1B . . 109.5
C1 N1 H1C . . 109.5
H1A N1 H1C . . 109.5
H1B N1 H1C . . 109.5
C2 C1 C3 . 3_666 120.0(3)
C2 C1 N1 . . 119.7(3)
C3 C1 N1 3_666 . 120.3(3)
C1 C2 C3 . . 119.7(3)
C1 C2 H2 . . 120.2
C3 C2 H2 . . 120.2
C1 C3 C2 3_666 . 120.3(3)
C1 C3 H3 3_666 . 119.8
C2 C3 H3 . . 119.8
C13 N10 C11 . . 112.3(2)
C13 N10 C39 . 3_666 122.0(2)
C11 N10 C39 . 3_666 125.3(2)
N10 C11 N12 . . 115.1(2)
N10 C11 C16 . . 103.3(2)
N12 C11 C16 . . 102.6(2)
N10 C11 H11 . . 111.7
N12 C11 H11 . . 111.7
C16 C11 H11 . . 111.7
C14 N12 C38 . 3_666 121.9(2)
C14 N12 C11 . . 112.0(2)
C38 N12 C11 3_666 . 123.3(2)
O13 C13 N10 . . 125.5(3)
O13 C13 N15 . . 126.0(3)
N10 C13 N15 . . 108.5(2)
O14 C14 N12 . . 126.0(3)
O14 C14 N17 . . 125.7(3)
N12 C14 N17 . . 108.2(2)
C13 N15 C18 . . 120.1(2)
C13 N15 C16 . . 111.2(2)
C18 N15 C16 . . 123.3(2)
N17 C16 N15 . . 114.9(2)
N17 C16 C11 . . 103.0(2)
N15 C16 C11 . . 102.9(2)
N17 C16 H16 . . 111.8
N15 C16 H16 . . 111.8
C11 C16 H16 . . 111.8
C14 N17 C19 . . 122.2(2)
C14 N17 C16 . . 112.6(2)
C19 N17 C16 . . 125.1(2)
N20 C18 N15 . . 113.5(2)
N20 C18 H18A . . 108.9
N15 C18 H18A . . 108.9
N20 C18 H18B . . 108.9
N15 C18 H18B . . 108.9
H18A C18 H18B . . 107.7
N17 C19 N22 . . 114.8(2)
N17 C19 H19A . . 108.6
N22 C19 H19A . . 108.6
N17 C19 H19B . . 108.6
N22 C19 H19B . . 108.6
H19A C19 H19B . . 107.6
C23 N20 C18 . . 123.5(2)
C23 N20 C21 . . 112.8(2)
C18 N20 C21 . . 122.8(2)
N22 C21 N20 . . 114.0(2)
N22 C21 C26 . . 103.6(2)
N20 C21 C26 . . 103.3(2)
N22 C21 H21 . . 111.8
N20 C21 H21 . . 111.8
C26 C21 H21 . . 111.8
C24 N22 C21 . . 112.6(2)
C24 N22 C19 . . 123.0(2)
C21 N22 C19 . . 122.6(2)
O23 C23 N20 . . 126.4(3)
O23 C23 N25 . . 126.0(3)
N20 C23 N25 . . 107.6(2)
O24 C24 N27 . . 126.1(3)
O24 C24 N22 . . 125.6(3)
N27 C24 N22 . . 108.3(2)
C23 N25 C26 . . 112.9(2)
C23 N25 C28 . . 122.7(2)
C26 N25 C28 . . 123.3(2)
N25 C26 N27 . . 114.0(2)
N25 C26 C21 . . 103.3(2)
N27 C26 C21 . . 103.3(2)
N25 C26 H26 . . 112.5
N27 C26 H26 . . 112.3
C21 C26 H26 . . 110.6
C24 N27 C29 . . 123.0(2)
C24 N27 C26 . . 112.0(2)
C29 N27 C26 . . 122.1(2)
N25 C28 N30 . . 114.2(2)
N25 C28 H28A . . 108.7
N30 C28 H28A . . 108.7
N25 C28 H28B . . 108.7
N30 C28 H28B . . 108.7
H28A C28 H28B . . 107.6
N32 C29 N27 . . 114.6(2)
N32 C29 H29A . . 108.6
N27 C29 H29A . . 108.6
N32 C29 H29B . . 108.6
N27 C29 H29B . . 108.6
H29A C29 H29B . . 107.6
C33 N30 C28 . . 122.2(2)
C33 N30 C31 . . 112.4(2)
C28 N30 C31 . . 125.1(2)
N30 C31 N32 . . 113.9(2)
N30 C31 C36 . . 103.2(2)
N32 C31 C36 . . 103.3(2)
N30 C31 H31 . . 111.9
N32 C31 H31 . . 111.9
C36 C31 H31 . . 111.9
C34 N32 C29 . . 121.9(2)
C34 N32 C31 . . 111.7(2)
C29 N32 C31 . . 123.3(2)
O33 C33 N30 . . 125.3(3)
O33 C33 N35 . . 125.9(3)
N30 C33 N35 . . 108.8(2)
O34 C34 N37 . . 126.1(3)
O34 C34 N32 . . 125.3(3)
N37 C34 N32 . . 108.6(2)
C33 N35 C38 . . 123.3(2)
C33 N35 C36 . . 112.7(2)
C38 N35 C36 . . 124.0(2)
N37 C36 N35 . . 114.5(2)
N37 C36 C31 . . 103.0(2)
N35 C36 C31 . . 102.7(2)
N37 C36 H36 . . 112.0
N35 C36 H36 . . 112.0
C31 C36 H36 . . 112.0
C34 N37 C36 . . 112.7(2)
C34 N37 C39 . . 123.3(2)
C36 N37 C39 . . 123.6(2)
N35 C38 N12 . 3_666 112.8(2)
N35 C38 H38A . . 109.0
N12 C38 H38A 3_666 . 109.0
N35 C38 H38B . . 109.0
N12 C38 H38B 3_666 . 109.0
H38A C38 H38B . . 107.8
N10 C39 N37 3_666 . 114.5(2)
N10 C39 H39A 3_666 . 108.6
N37 C39 H39A . . 108.6
N10 C39 H39B 3_666 . 108.6
N37 C39 H39B . . 108.6
H39A C39 H39B . . 107.6
H11W O1W H12W . . 106(2)
H21W O2W H22W . . 102(2)
H31W O3W H32W . . 105(2)
H41W O4W H42W . . 101(2)
H51W O5W H52W . . 103(2)

loop_
_geom_bond_atom_site_label_1
_geom_bond_atom_site_label_2
_geom_bond_site_symmetry_2
_geom_bond_distance
N1 C1 . 1.470(3)
N1 H1A . 0.9000
N1 H1B . 0.9000
N1 H1C . 0.9000
C1 C2 . 1.365(4)
C1 C3 3_666 1.378(4)
C2 C3 . 1.387(5)
C2 H2 . 0.9400
C3 C1 3_666 1.378(4)
C3 H3 . 0.9400
N10 C13 . 1.370(4)
N10 C11 . 1.446(3)
N10 C39 3_666 1.447(3)
C11 N12 . 1.461(3)
C11 C16 . 1.555(4)
C11 H11 . 0.9900
N12 C14 . 1.367(4)
N12 C38 3_666 1.450(3)
C13 O13 . 1.220(3)
C13 N15 . 1.375(3)
C14 O14 . 1.224(3)
C14 N17 . 1.368(3)
N15 C18 . 1.455(3)
N15 C16 . 1.459(3)
C16 N17 . 1.451(3)
C16 H16 . 0.9900
N17 C19 . 1.443(3)
C18 N20 . 1.445(3)
C18 H18A . 0.9800
C18 H18B . 0.9800
C19 N22 . 1.448(4)
C19 H19A . 0.9800
C19 H19B . 0.9800
N20 C23 . 1.368(4)
N20 C21 . 1.449(3)
C21 N22 . 1.444(3)
C21 C26 . 1.548(4)
C21 H21 . 0.9900
N22 C24 . 1.375(4)
C23 O23 . 1.218(3)
C23 N25 . 1.376(4)
C24 O24 . 1.223(3)
C24 N27 . 1.370(4)
N25 C26 . 1.442(3)
N25 C28 . 1.444(3)
C26 N27 . 1.460(3)
C26 H26 . 0.9848
N27 C29 . 1.452(4)
C28 N30 . 1.449(3)
C28 H28A . 0.9800
C28 H28B . 0.9800
C29 N32 . 1.451(4)
C29 H29A . 0.9800
C29 H29B . 0.9800
N30 C33 . 1.362(4)
N30 C31 . 1.451(3)
C31 N32 . 1.456(3)
C31 C36 . 1.563(4)
C31 H31 . 0.9900
N32 C34 . 1.372(3)
C33 O33 . 1.227(3)
C33 N35 . 1.366(3)
C34 O34 . 1.221(3)
C34 N37 . 1.367(4)
N35 C38 . 1.448(3)
N35 C36 . 1.452(3)
C36 N37 . 1.450(3)
C36 H36 . 0.9900
N37 C39 . 1.454(3)
C38 N12 3_666 1.450(3)
C38 H38A . 0.9800
C38 H38B . 0.9800
C39 N10 3_666 1.447(3)
C39 H39A . 0.9800
C39 H39B . 0.9800
O1W H11W . 0.841(10)
O1W H12W . 0.829(10)
O2W H21W . 0.844(10)
O2W H22W . 0.844(10)
O3W H31W . 0.830(10)
O3W H32W . 0.826(10)
O4W H41W . 0.849(10)
O4W H42W . 0.842(10)
O5W H51W . 0.832(10)
O5W H52W . 0.834(10)

loop_
_geom_hbond_atom_site_label_D
_geom_hbond_atom_site_label_H
_geom_hbond_atom_site_label_A
_geom_hbond_site_symmetry_A
_geom_hbond_distance_DH
_geom_hbond_distance_HA
_geom_hbond_distance_DA
_geom_hbond_angle_DHA
N1 H1A O1W 3_666 0.90 1.85 2.728(4) 165
N1 H1B O24 . 0.90 2.19 2.945(3) 141
N1 H1C O33 3_666 0.90 1.95 2.840(3) 169
O1W H11W O2W 3_666 0.841(10) 2.04(3) 2.716(5) 137(4)
O1W H12W O34 3_666 0.829(10) 2.19(3) 2.765(4) 127(3)
O1W H12W O13 . 0.829(10) 2.21(3) 2.911(3) 143(4)
O2W H21W O5W 3_666 0.844(10) 2.03(3) 2.831(5) 158(6)
O2W H22W O33 1_655 0.844(10) 1.923(19) 2.741(4) 163(5)
O3W H31W O1W 3_666 0.830(10) 2.02(3) 2.793(4) 156(6)
O3W H32W I1 4_676 0.826(10) 3.03(3) 3.740(4) 146(4)
O4W H41W O14 . 0.849(10) 2.49(4) 2.948(4) 114(3)
O4W H42W O23 1_655 0.842(10) 2.13(3) 2.898(4) 152(5)
O5W H51W I1 . 0.832(10) 2.769(15) 3.592(4) 171(5)
O5W H52W I1 3_565 0.834(10) 2.86(2) 3.668(3) 163(6)

loop_
_geom_torsion_atom_site_label_1
_geom_torsion_atom_site_label_2
_geom_torsion_atom_site_label_3
_geom_torsion_atom_site_label_4
_geom_torsion_site_symmetry_1
_geom_torsion_site_symmetry_4
_geom_torsion
C3 C1 C2 C3 3_666 . -0.7(6)
N1 C1 C2 C3 . . 179.1(3)
C1 C2 C3 C1 . 3_666 0.7(6)
C13 N10 C11 N12 . . 106.3(3)
C39 N10 C11 N12 3_666 . -66.9(3)
C13 N10 C11 C16 . . -4.8(3)
C39 N10 C11 C16 3_666 . -177.9(2)
N10 C11 N12 C14 . . -124.0(2)
C16 C11 N12 C14 . . -12.6(3)
N10 C11 N12 C38 . 3_666 74.9(3)
C16 C11 N12 C38 . 3_666 -173.7(2)
C11 N10 C13 O13 . . 176.1(3)
C39 N10 C13 O13 3_666 . -10.4(4)
C11 N10 C13 N15 . . -4.0(3)
C39 N10 C13 N15 3_666 . 169.4(2)
C38 N12 C14 O14 3_666 . -10.6(4)
C11 N12 C14 O14 . . -172.0(3)
C38 N12 C14 N17 3_666 . 170.7(2)
C11 N12 C14 N17 . . 9.3(3)
O13 C13 N15 C18 . . -13.3(4)
N10 C13 N15 C18 . . 166.8(2)
O13 C13 N15 C16 . . -168.2(3)
N10 C13 N15 C16 . . 12.0(3)
C13 N15 C16 N17 . . -125.4(2)
C18 N15 C16 N17 . . 80.7(3)
C13 N15 C16 C11 . . -14.3(3)
C18 N15 C16 C11 . . -168.2(2)
N10 C11 C16 N17 . . 130.7(2)
N12 C11 C16 N17 . . 10.8(3)
N10 C11 C16 N15 . . 11.0(2)
N12 C11 C16 N15 . . -109.0(2)
O14 C14 N17 C19 . . -4.2(4)
N12 C14 N17 C19 . . 174.4(2)
O14 C14 N17 C16 . . 180.0(3)
N12 C14 N17 C16 . . -1.4(3)
N15 C16 N17 C14 . . 104.8(3)
C11 C16 N17 C14 . . -6.2(3)
N15 C16 N17 C19 . . -70.8(3)
C11 C16 N17 C19 . . 178.1(2)
C13 N15 C18 N20 . . 117.0(3)
C16 N15 C18 N20 . . -91.3(3)
C14 N17 C19 N22 . . -95.6(3)
C16 N17 C19 N22 . . 79.7(3)
N15 C18 N20 C23 . . -108.0(3)
N15 C18 N20 C21 . . 83.6(3)
C23 N20 C21 N22 . . 114.0(3)
C18 N20 C21 N22 . . -76.4(3)
C23 N20 C21 C26 . . 2.4(3)
C18 N20 C21 C26 . . 172.0(2)
N20 C21 N22 C24 . . -110.6(3)
C26 C21 N22 C24 . . 0.8(3)
N20 C21 N22 C19 . . 84.3(3)
C26 C21 N22 C19 . . -164.3(2)
N17 C19 N22 C24 . . 105.7(3)
N17 C19 N22 C21 . . -90.8(3)
C18 N20 C23 O23 . . 7.9(4)
C21 N20 C23 O23 . . 177.4(3)
C18 N20 C23 N25 . . -170.0(2)
C21 N20 C23 N25 . . -0.5(3)
C21 N22 C24 O24 . . -177.2(3)
C19 N22 C24 O24 . . -12.2(4)
C21 N22 C24 N27 . . 2.3(3)
C19 N22 C24 N27 . . 167.3(2)
O23 C23 N25 C26 . . -179.8(3)
N20 C23 N25 C26 . . -1.8(3)
O23 C23 N25 C28 . . -11.1(4)
N20 C23 N25 C28 . . 166.9(2)
C23 N25 C26 N27 . . -108.2(3)
C28 N25 C26 N27 . . 83.2(3)
C23 N25 C26 C21 . . 3.2(3)
C28 N25 C26 C21 . . -165.4(2)
N22 C21 C26 N25 . . -122.3(2)
N20 C21 C26 N25 . . -3.2(3)
N22 C21 C26 N27 . . -3.3(3)
N20 C21 C26 N27 . . 115.8(2)
O24 C24 N27 C29 . . 13.7(4)
N22 C24 N27 C29 . . -165.8(2)
O24 C24 N27 C26 . . 174.8(3)
N22 C24 N27 C26 . . -4.7(3)
N25 C26 N27 C24 . . 116.3(3)
C21 C26 N27 C24 . . 5.0(3)
N25 C26 N27 C29 . . -82.4(3)
C21 C26 N27 C29 . . 166.3(2)
C23 N25 C28 N30 . . 108.7(3)
C26 N25 C28 N30 . . -83.8(3)
C24 N27 C29 N32 . . -116.0(3)
C26 N27 C29 N32 . . 84.7(3)
N25 C28 N30 C33 . . -104.3(3)
N25 C28 N30 C31 . . 83.1(3)
C33 N30 C31 N32 . . 106.5(3)
C28 N30 C31 N32 . . -80.3(3)
C33 N30 C31 C36 . . -4.7(3)
C28 N30 C31 C36 . . 168.5(2)
N27 C29 N32 C34 . . 116.6(3)
N27 C29 N32 C31 . . -84.8(3)
N30 C31 N32 C34 . . -119.4(3)
C36 C31 N32 C34 . . -8.2(3)
N30 C31 N32 C29 . . 80.1(3)
C36 C31 N32 C29 . . -168.7(2)
C28 N30 C33 O33 . . 8.7(4)
C31 N30 C33 O33 . . -177.8(3)
C28 N30 C33 N35 . . -169.5(2)
C31 N30 C33 N35 . . 3.9(3)
C29 N32 C34 O34 . . -9.6(4)
C31 N32 C34 O34 . . -170.4(3)
C29 N32 C34 N37 . . 170.2(2)
C31 N32 C34 N37 . . 9.3(3)
O33 C33 N35 C38 . . -2.3(4)
N30 C33 N35 C38 . . 176.0(2)
O33 C33 N35 C36 . . -179.5(3)
N30 C33 N35 C36 . . -1.2(3)
C33 N35 C36 N37 . . -112.5(3)
C38 N35 C36 N37 . . 70.3(3)
C33 N35 C36 C31 . . -1.7(3)
C38 N35 C36 C31 . . -178.9(2)
N30 C31 C36 N37 . . 122.9(2)
N32 C31 C36 N37 . . 4.0(3)
N30 C31 C36 N35 . . 3.6(3)
N32 C31 C36 N35 . . -115.2(2)
O34 C34 N37 C36 . . 173.3(3)
N32 C34 N37 C36 . . -6.4(3)
O34 C34 N37 C39 . . 0.7(4)
N32 C34 N37 C39 . . -179.0(2)
N35 C36 N37 C34 . . 111.9(3)
C31 C36 N37 C34 . . 1.2(3)
N35 C36 N37 C39 . . -75.5(3)
C31 C36 N37 C39 . . 173.8(2)
C33 N35 C38 N12 . 3_666 95.0(3)
C36 N35 C38 N12 . 3_666 -88.1(3)
C34 N37 C39 N10 . 3_666 -95.6(3)
C36 N37 C39 N10 . 3_666 92.6(3)
